data_4026003
loop_
_publ_author_name
'Ying-Xiu Li'
'Ke-Gong Ji'
'Hai-Xi Wang'
'Shaukat Ali'
'Yong-Min Liang'

_publ_section_title
;
 Iodine-Induced Regioselective C-C and C-N Bonds Formation of N-Protected
 Indoles
;
_journal_name_full 'Journal of Organic Chemistry'
_journal_page_first 744
_journal_page_last 747
_journal_paper_doi 10.1021/jo1023014
_journal_volume 76
_journal_year 2011
_chemical_formula_sum 'C13 H18 N2 O'
_chemical_formula_weight 218.29
_chemical_name_systematic
; 
 ? 
;
_space_group_IT_number 14
_symmetry_cell_setting monoclinic
_symmetry_space_group_name_Hall '-P 2ybc'
_symmetry_space_group_name_H-M 'P 1 21/c 1'
_atom_sites_solution_hydrogens geom
_atom_sites_solution_primary direct
_atom_sites_solution_secondary difmap
_audit_creation_method SHELXL-97
_cell_angle_alpha 90.00
_cell_angle_beta 94.73(2)
_cell_angle_gamma 90.00
_cell_formula_units_Z 4
_cell_length_a 8.30(2)
_cell_length_b 17.24(4)
_cell_length_c 8.57(2)
_cell_measurement_reflns_used 1592
_cell_measurement_temperature 296(2)
_cell_measurement_theta_max 22.63
_cell_measurement_theta_min 2.36
_cell_volume 1222(5)
_computing_cell_refinement 'Bruker SAINT'
_computing_data_collection 'Bruker APEX2'
_computing_data_reduction 'Bruker SAINT'
_computing_molecular_graphics 'Bruker SHELXTL'
_computing_publication_material 'Bruker SHELXTL'
_computing_structure_refinement 'SHELXL-97 (Sheldrick, 2008)'
_computing_structure_solution 'SHELXS-97 (Sheldrick, 2008)'
_diffrn_ambient_temperature 296(2)
_diffrn_measured_fraction_theta_full 0.994
_diffrn_measured_fraction_theta_max 0.994
_diffrn_measurement_device_type 'Bruker APEX-II CCD'
_diffrn_measurement_method '\f and \w scans'
_diffrn_radiation_monochromator graphite
_diffrn_radiation_source 'fine-focus sealed tube'
_diffrn_radiation_type MoK\a
_diffrn_radiation_wavelength 0.71073
_diffrn_reflns_av_R_equivalents 0.0327
_diffrn_reflns_av_sigmaI/netI 0.0392
_diffrn_reflns_limit_h_max 10
_diffrn_reflns_limit_h_min -10
_diffrn_reflns_limit_k_max 19
_diffrn_reflns_limit_k_min -20
_diffrn_reflns_limit_l_max 10
_diffrn_reflns_limit_l_min -10
_diffrn_reflns_number 6414
_diffrn_reflns_theta_full 25.49
_diffrn_reflns_theta_max 25.49
_diffrn_reflns_theta_min 2.36
_exptl_absorpt_coefficient_mu 0.076
_exptl_absorpt_correction_T_max 0.9783
_exptl_absorpt_correction_T_min 0.9739
_exptl_absorpt_correction_type multi-scan
_exptl_absorpt_process_details SADABS
_exptl_crystal_colour yellow
_exptl_crystal_density_diffrn 1.186
_exptl_crystal_description block
_exptl_crystal_F_000 472
_exptl_crystal_size_max 0.35
_exptl_crystal_size_mid 0.33
_exptl_crystal_size_min 0.29
_refine_diff_density_max 0.169
_refine_diff_density_min -0.146
_refine_diff_density_rms 0.033
_refine_ls_extinction_coef 0.015(3)
_refine_ls_extinction_expression Fc^*^=kFc[1+0.001xFc^2^\l^3^/sin(2\q)]^-1/4^
_refine_ls_extinction_method SHELXL
_refine_ls_goodness_of_fit_ref 1.074
_refine_ls_hydrogen_treatment constr
_refine_ls_matrix_type full
_refine_ls_number_parameters 147
_refine_ls_number_reflns 2259
_refine_ls_number_restraints 0
_refine_ls_restrained_S_all 1.074
_refine_ls_R_factor_all 0.0783
_refine_ls_R_factor_gt 0.0465
_refine_ls_shift/su_max 0.000
_refine_ls_shift/su_mean 0.000
_refine_ls_structure_factor_coef Fsqd
_refine_ls_weighting_details 'calc w=1/[\s^2^(Fo^2^)+(0.0751P)^2^+0.0000P] where P=(Fo^2^+2Fc^2^)/3'
_refine_ls_weighting_scheme calc
_refine_ls_wR_factor_gt 0.1227
_refine_ls_wR_factor_ref 0.1442
_reflns_number_gt 1478
_reflns_number_total 2259
_reflns_threshold_expression >2sigma(I)
_cod_data_source_file jo1023014_si_004.cif
_cod_data_source_block p21c
_cod_database_code 4026003

loop_
_symmetry_equiv_pos_as_xyz
'x, y, z'
'-x, y+1/2, -z+1/2'
'-x, -y, -z'
'x, -y-1/2, z-1/2'

loop_
_atom_site_label
_atom_site_type_symbol
_atom_site_fract_x
_atom_site_fract_y
_atom_site_fract_z
_atom_site_U_iso_or_equiv
_atom_site_adp_type
_atom_site_occupancy
_atom_site_symmetry_multiplicity
_atom_site_calc_flag
_atom_site_refinement_flags
C1 C -0.0584(2) 0.61956(9) 0.7834(2) 0.0432(5) Uani 1 1 d .
C2 C -0.0871(2) 0.60221(11) 0.9380(2) 0.0556(6) Uani 1 1 d .
H2 H -0.0091 0.5780 1.0052 0.067 Uiso 1 1 calc R
C3 C -0.2370(3) 0.62260(12) 0.9873(3) 0.0628(6) Uani 1 1 d .
H3 H -0.2591 0.6122 1.0898 0.075 Uiso 1 1 calc R
C4 C -0.3551(3) 0.65842(12) 0.8860(3) 0.0641(6) Uani 1 1 d .
H4 H -0.4549 0.6704 0.9218 0.077 Uiso 1 1 calc R
C5 C -0.3261(2) 0.67646(12) 0.7331(3) 0.0627(6) Uani 1 1 d .
H5 H -0.4052 0.7007 0.6671 0.075 Uiso 1 1 calc R
C6 C -0.1745(2) 0.65748(10) 0.6789(2) 0.0480(5) Uani 1 1 d .
C7 C -0.1032(2) 0.66737(11) 0.5335(2) 0.0531(5) Uani 1 1 d .
H7 H -0.1515 0.6905 0.4434 0.064 Uiso 1 1 calc R
C8 C 0.0501(2) 0.63634(10) 0.5518(2) 0.0432(5) Uani 1 1 d .
C9 C 0.1584(3) 0.69168(11) 0.3226(2) 0.0588(6) Uani 1 1 d .
H9A H 0.1429 0.7430 0.3654 0.071 Uiso 1 1 calc R
H9B H 0.0647 0.6792 0.2519 0.071 Uiso 1 1 calc R
C10 C 0.3092(3) 0.69060(13) 0.2348(3) 0.0725(7) Uani 1 1 d .
H10A H 0.2985 0.7286 0.1512 0.087 Uiso 1 1 calc R
H10B H 0.4016 0.7050 0.3056 0.087 Uiso 1 1 calc R
C11 C 0.3529(3) 0.55876(13) 0.2917(3) 0.0726(7) Uani 1 1 d .
H11A H 0.4469 0.5710 0.3623 0.087 Uiso 1 1 calc R
H11B H 0.3700 0.5081 0.2467 0.087 Uiso 1 1 calc R
C12 C 0.2047(3) 0.55601(11) 0.3833(2) 0.0580(6) Uani 1 1 d .
H12A H 0.1113 0.5406 0.3149 0.070 Uiso 1 1 calc R
H12B H 0.2204 0.5181 0.4668 0.070 Uiso 1 1 calc R
C13 C 0.2325(2) 0.57456(14) 0.7734(2) 0.0683(6) Uani 1 1 d .
H13A H 0.2464 0.5879 0.8824 0.102 Uiso 1 1 calc R
H13B H 0.3207 0.5953 0.7207 0.102 Uiso 1 1 calc R
H13C H 0.2303 0.5191 0.7624 0.102 Uiso 1 1 calc R
N1 N 0.08022(17) 0.60713(8) 0.70422(17) 0.0438(4) Uani 1 1 d .
N2 N 0.17633(18) 0.63395(8) 0.45071(17) 0.0452(4) Uani 1 1 d .
O1 O 0.33693(19) 0.61532(10) 0.16946(18) 0.0783(5) Uani 1 1 d .

loop_
_atom_site_aniso_label
_atom_site_aniso_U_11
_atom_site_aniso_U_22
_atom_site_aniso_U_33
_atom_site_aniso_U_23
_atom_site_aniso_U_13
_atom_site_aniso_U_12
C1 0.0485(11) 0.0382(10) 0.0433(11) -0.0027(8) 0.0066(9) -0.0041(8)
C2 0.0657(13) 0.0511(12) 0.0503(13) 0.0028(9) 0.0073(10) -0.0014(10)
C3 0.0787(15) 0.0570(13) 0.0558(14) -0.0039(10) 0.0231(12) -0.0063(11)
C4 0.0580(13) 0.0620(13) 0.0750(17) -0.0077(12) 0.0227(12) -0.0014(11)
C5 0.0539(13) 0.0688(14) 0.0662(15) -0.0029(11) 0.0093(11) 0.0125(10)
C6 0.0472(11) 0.0458(11) 0.0516(12) -0.0017(9) 0.0080(9) 0.0040(9)
C7 0.0553(12) 0.0553(12) 0.0484(13) 0.0033(9) 0.0028(10) 0.0091(9)
C8 0.0514(11) 0.0368(10) 0.0416(11) 0.0023(8) 0.0052(9) -0.0025(8)
C9 0.0757(14) 0.0509(12) 0.0507(13) 0.0082(9) 0.0111(11) 0.0013(10)
C10 0.0836(16) 0.0755(16) 0.0608(15) 0.0115(12) 0.0209(12) -0.0115(12)
C11 0.0756(16) 0.0712(15) 0.0738(16) -0.0078(13) 0.0237(13) 0.0112(12)
C12 0.0668(14) 0.0449(11) 0.0642(14) -0.0045(10) 0.0166(11) 0.0025(9)
C13 0.0546(13) 0.0848(16) 0.0642(15) 0.0109(12) -0.0035(11) 0.0125(11)
N1 0.0425(8) 0.0431(8) 0.0458(10) 0.0019(7) 0.0037(7) 0.0020(7)
N2 0.0523(9) 0.0389(8) 0.0458(10) 0.0003(7) 0.0115(7) 0.0003(7)
O1 0.0877(12) 0.0903(12) 0.0604(11) -0.0045(9) 0.0263(9) 0.0000(9)

loop_
_atom_type_symbol
_atom_type_description
_atom_type_scat_dispersion_real
_atom_type_scat_dispersion_imag
_atom_type_scat_source
C C 0.0033 0.0016 'International Tables Vol C Tables 4.2.6.8 and 6.1.1.4'
H H 0.0000 0.0000 'International Tables Vol C Tables 4.2.6.8 and 6.1.1.4'
N N 0.0061 0.0033 'International Tables Vol C Tables 4.2.6.8 and 6.1.1.4'
O O 0.0106 0.0060 'International Tables Vol C Tables 4.2.6.8 and 6.1.1.4'

loop_
_geom_angle_atom_site_label_1
_geom_angle_atom_site_label_2
_geom_angle_atom_site_label_3
_geom_angle
C2 C1 N1 129.63(19)
C2 C1 C6 122.4(2)
N1 C1 C6 107.9(2)
C3 C2 C1 117.4(2)
C3 C2 H2 121.3
C1 C2 H2 121.3
C2 C3 C4 121.4(2)
C2 C3 H3 119.3
C4 C3 H3 119.3
C5 C4 C3 121.2(2)
C5 C4 H4 119.4
C3 C4 H4 119.4
C4 C5 C6 119.1(2)
C4 C5 H5 120.4
C6 C5 H5 120.4
C5 C6 C1 118.4(2)
C5 C6 C7 134.43(19)
C1 C6 C7 107.2(2)
C8 C7 C6 107.38(19)
C8 C7 H7 126.3
C6 C7 H7 126.3
C7 C8 N1 109.73(16)
C7 C8 N2 131.7(2)
N1 C8 N2 118.4(2)
N2 C9 C10 108.91(19)
N2 C9 H9A 109.9
C10 C9 H9A 109.9
N2 C9 H9B 109.9
C10 C9 H9B 109.9
H9A C9 H9B 108.3
O1 C10 C9 111.73(18)
O1 C10 H10A 109.3
C9 C10 H10A 109.3
O1 C10 H10B 109.3
C9 C10 H10B 109.3
H10A C10 H10B 107.9
O1 C11 C12 111.8(2)
O1 C11 H11A 109.3
C12 C11 H11A 109.3
O1 C11 H11B 109.3
C12 C11 H11B 109.3
H11A C11 H11B 107.9
N2 C12 C11 109.53(17)
N2 C12 H12A 109.8
C11 C12 H12A 109.8
N2 C12 H12B 109.8
C11 C12 H12B 109.8
H12A C12 H12B 108.2
N1 C13 H13A 109.5
N1 C13 H13B 109.5
H13A C13 H13B 109.5
N1 C13 H13C 109.5
H13A C13 H13C 109.5
H13B C13 H13C 109.5
C1 N1 C8 107.80(19)
C1 N1 C13 125.4(2)
C8 N1 C13 126.64(16)
C8 N2 C9 113.63(18)
C8 N2 C12 114.38(15)
C9 N2 C12 109.2(2)
C11 O1 C10 109.7(2)

loop_
_geom_bond_atom_site_label_1
_geom_bond_atom_site_label_2
_geom_bond_distance
C1 C2 1.398(4)
C1 N1 1.400(3)
C1 C6 1.420(3)
C2 C3 1.392(4)
C2 H2 0.9300
C3 C4 1.398(4)
C3 H3 0.9300
C4 C5 1.387(4)
C4 H4 0.9300
C5 C6 1.415(4)
C5 H5 0.9300
C6 C7 1.433(4)
C7 C8 1.377(4)
C7 H7 0.9300
C8 N1 1.403(4)
C8 N2 1.414(3)
C9 N2 1.481(4)
C9 C10 1.512(4)
C9 H9A 0.9700
C9 H9B 0.9700
C10 O1 1.439(4)
C10 H10A 0.9700
C10 H10B 0.9700
C11 O1 1.430(4)
C11 C12 1.514(4)
C11 H11A 0.9700
C11 H11B 0.9700
C12 N2 1.489(4)
C12 H12A 0.9700
C12 H12B 0.9700
C13 N1 1.463(4)
C13 H13A 0.9600
C13 H13B 0.9600
C13 H13C 0.9600

loop_
_geom_torsion_atom_site_label_1
_geom_torsion_atom_site_label_2
_geom_torsion_atom_site_label_3
_geom_torsion_atom_site_label_4
_geom_torsion
N1 C1 C2 C3 178.76(17)
C6 C1 C2 C3 0.9(3)
C1 C2 C3 C4 0.6(3)
C2 C3 C4 C5 -1.3(3)
C3 C4 C5 C6 0.6(3)
C4 C5 C6 C1 0.8(3)
C4 C5 C6 C7 -179.5(2)
C2 C1 C6 C5 -1.6(3)
N1 C1 C6 C5 -179.88(16)
C2 C1 C6 C7 178.63(16)
N1 C1 C6 C7 0.4(2)
C5 C6 C7 C8 -179.8(2)
C1 C6 C7 C8 -0.1(2)
C6 C7 C8 N1 -0.3(2)
C6 C7 C8 N2 -176.00(18)
N2 C9 C10 O1 59.5(3)
O1 C11 C12 N2 -58.0(3)
C2 C1 N1 C8 -178.63(17)
C6 C1 N1 C8 -0.53(19)
C2 C1 N1 C13 -2.7(3)
C6 C1 N1 C13 175.41(17)
C7 C8 N1 C1 0.50(19)
N2 C8 N1 C1 176.89(14)
C7 C8 N1 C13 -175.38(18)
N2 C8 N1 C13 1.0(3)
C7 C8 N2 C9 18.7(3)
N1 C8 N2 C9 -156.77(16)
C7 C8 N2 C12 -107.6(2)
N1 C8 N2 C12 76.9(2)
C10 C9 N2 C8 173.07(16)
C10 C9 N2 C12 -57.9(2)
C11 C12 N2 C8 -174.02(17)
C11 C12 N2 C9 57.4(2)
C12 C11 O1 C10 58.1(2)
C9 C10 O1 C11 -59.0(2)

loop_
_cod_related_entry_id
_cod_related_entry_database
_cod_related_entry_code
1 ChemSpider 30659336
